data_7246213
loop_
_publ_author_name
'Nandi, Sujay Kumar'
'Roy, Samrat'
'Pal, Bipul'
'Haldar, Debasish'

_publ_section_title
;
 Polarization-dependent second harmonic generation in peptide crystals:
 effects of molecular packing.
;
_journal_issue 7
_journal_name_full 'Physical chemistry chemical physics : PCCP'
_journal_page_first 5849
_journal_page_last 5856
_journal_paper_doi 10.1039/d2cp05462k
_journal_volume 25
_journal_year 2023
_chemical_absolute_configuration s
_chemical_formula_moiety 'C17 H18 N2 O7'
_chemical_formula_sum 'C17 H18 N2 O7'
_chemical_formula_weight 362.33
_space_group_crystal_system monoclinic
_space_group_IT_number 5
_space_group_name_Hall 'C 2y'
_space_group_name_H-M_alt 'C 1 2 1'
_atom_sites_solution_hydrogens geom
_atom_sites_solution_primary dual
_audit_creation_date 2021-10-29
_audit_creation_method
;
Olex2 1.3
(compiled 2020.11.12 svn.r5f609507 for OlexSys, GUI svn.r6272)
;
_audit_update_record
;
2022-05-26 deposited with the CCDC.	2023-01-30 downloaded from the CCDC.
;
_cell_angle_alpha 90
_cell_angle_beta 92.252(2)
_cell_angle_gamma 90
_cell_formula_units_Z 8
_cell_length_a 58.3070(16)
_cell_length_b 6.79340(10)
_cell_length_c 9.0204(2)
_cell_measurement_reflns_used 5629
_cell_measurement_temperature 293(2)
_cell_measurement_theta_max 66.1130
_cell_measurement_theta_min 4.8720
_cell_volume 3570.25(14)
_computing_cell_refinement 'CrysAlisPro 1.171.40.53 (Rigaku OD, 2019)'
_computing_data_collection 'CrysAlisPro 1.171.40.53 (Rigaku OD, 2019)'
_computing_data_reduction 'CrysAlisPro 1.171.40.53 (Rigaku OD, 2019)'
_computing_molecular_graphics 'Olex2 1.3 (Dolomanov et al., 2009)'
_computing_publication_material 'Olex2 1.3 (Dolomanov et al., 2009)'
_computing_structure_refinement 'SHELXL 2014/7 (Sheldrick, 2015)'
_computing_structure_solution 'SHELXT 2014/5 (Sheldrick, 2014)'
_diffrn_ambient_temperature 293(2)
_diffrn_detector 'CCD plate'
_diffrn_detector_area_resol_mean 10.0000
_diffrn_detector_type HyPix3000
_diffrn_measured_fraction_theta_full 0.982
_diffrn_measured_fraction_theta_max 0.982
_diffrn_measurement_details
;
List of Runs (angles in degrees, time in seconds):

  # Type    Start    End  Width  t~exp~   \w     \q     \k     \f   Frames
#--------------------------------------------------------------------------
  1  \w    -30.00  28.00   0.50    2.00    --  -41.21  25.00   0.00  116
  2  \w    -17.00  29.00   0.50    2.00    --  -41.21  12.00 -60.00   92
  3  \w    -41.00 -15.00   0.50   15.00    --  -82.50  42.00-120.00   52
  4  \w    -40.00 -15.00   0.50   15.00    --  -82.50  42.00 -90.00   50
  5  \w    -47.00 -15.00   0.50   15.00    --  -82.50  42.00-180.00   64
  6  \w    -77.00 -52.00   0.50   15.00    --  -82.50 129.00-138.00   50
  7  \w    -88.00 -41.00   0.50    2.00    --  -41.21 129.00-138.00   94
  8  \w    -87.00 -48.00   0.50    2.00    --  -41.21 141.00  33.00   78
  9  \w    -59.00 -30.00   0.50   15.00    --  -82.50 141.00  33.00   58
 10  \w    -45.00 -18.00   0.50   15.00    --  -82.50  42.00  60.00   54
 11  \w    -57.00 -27.00   0.50    2.00    --  -41.21 -25.00   0.00   60
 12  \w    -62.00 -36.00   0.50    2.00    --  -41.21 -77.00   0.00   52
 13  \w    -88.00 -62.00   0.50   15.00    --  -82.50-141.00 -23.00   52
 14  \w    -91.00 -65.00   0.50    2.00    --  -41.21-141.00 -23.00   52
 15  \w     65.00 107.00   0.50    2.00    --   41.21  64.00  90.00   84
 16  \w    116.00 160.00   0.50   15.00    --   96.67 141.00  33.00   88
 17  \w    129.00 154.00   0.50   15.00    --   96.67 117.00  30.00   50
 18  \w    113.00 153.00   0.50   15.00    --   96.67  96.00 -30.00   80
 19  \w    102.00 128.00   0.50   15.00    --   96.67 129.00-138.00   52
 20  \w    120.00 146.00   0.50   15.00    --   96.67 117.00-150.00   52
 21  \w    105.00 161.00   0.50   15.00    --   96.67  96.00-150.00  112
 22  \w    101.00 143.00   0.50   15.00    --   96.67 117.00 -60.00   84
 23  \w    101.00 127.00   0.50   15.00    --   96.67 117.00   0.00   52
 24  \w     86.00 151.00   0.50   15.00    --   96.67  77.00 -60.00  130
 25  \w     85.00 163.00   0.50   15.00    --   96.67  33.00  60.00  156
 26  \w    133.00 159.00   0.50   15.00    --   96.67  68.00 120.00   52
 27  \w    111.00 137.00   0.50   15.00    --   96.67 117.00 120.00   52
 28  \w     79.00 129.00   0.50   15.00    --   96.67  68.00 120.00  100
 29  \w     82.00 108.00   0.50   15.00    --   96.67 145.00  60.00   52
 30  \w     79.00 163.00   0.50   15.00    --   96.67  59.00   0.00  168
 31  \w     79.00 159.00   0.50   15.00    --   96.67  50.00 -90.00  160
 32  \w     35.00  69.00   0.50    2.00    --   41.21 -92.00-180.00   68
 33  \w     27.00  54.00   0.50    2.00    --   41.21 -50.00 -60.00   54
 34  \w     14.00  55.00   0.50    2.00    --   41.21 -50.00   0.00   82
 35  \w     31.00  57.00   0.50   15.00    --   96.67 -50.00   0.00   52
 36  \w     31.00  57.00   0.50   15.00    --   96.67 -50.00  30.00   52
 37  \w     31.00 104.00   0.50   15.00    --   96.67 -77.00   0.00  146
 38  \w     97.00 122.00   0.50   15.00    --   96.67-141.00 -23.00   50
 39  \w     87.00 127.00   0.50   15.00    --   96.67-145.00 -60.00   80
 40  \w     92.00 118.00   0.50   15.00    --   96.67-145.00-120.00   52
 41  \w     50.00  76.00   0.50   15.00    --   96.67-145.00 -60.00   52
 42  \w     30.00  93.00   0.50   15.00    --   96.67-117.00 -30.00  126
 43  \w     75.00 127.00   0.50   15.00    --   96.67-145.00  60.00  104
 44  \w     74.00 120.00   0.50   15.00    --   96.67-145.00 120.00   92
 45  \w     66.00  91.00   0.50    2.00    --   41.21-129.00 148.00   50
 46  \w     53.00 116.00   0.50   15.00    --   96.67-129.00 148.00  126
 47  \w     37.00  72.00   0.50   15.00    --   96.67 -68.00 120.00   70
 48  \w     39.00  75.00   0.50   15.00    --   96.67 -68.00 150.00   72
 49  \w     31.00  56.00   0.50   15.00    --   96.67 -50.00 120.00   50
 50  \w     29.00 115.00   0.50   15.00    --   96.67 -87.00 120.00  172
 51  \w     44.00  70.00   0.50    2.00    --   41.21-141.00 -23.00   52
 52  \w     32.00  68.00   0.50   15.00    --   96.67 -68.00   0.00   72
 53  \w     31.00  57.00   0.50   15.00    --   96.67 -50.00 -60.00   52
 54  \w     25.00 102.00   0.50   15.00    --   96.67 -96.00 -30.00  154
 55  \w     30.00  80.00   0.50   15.00    --   96.67 -68.00-150.00  100
 56  \w     36.00  71.00   0.50   15.00    --   96.67 -68.00-180.00   70
 57  \w     29.00  54.00   0.50   15.00    --   96.67 -59.00-150.00   50
 58  \w     -6.00  22.00   0.50    2.00    --   41.21 -50.00 -60.00   56
 59  \w     -8.00  29.00   0.50    2.00    --   41.21 -25.00-150.00   74
 60  \w    -17.00  29.00   0.50    2.00    --   41.21 -92.00-180.00   92
 61  \w     -1.00  24.00   0.50    2.00    --   41.21 -12.00-120.00   50
 62  \w    -32.00   2.00   0.50    2.00    --   41.21 -12.00-180.00   68
 63  \w     28.00 104.00   0.50    2.00    --   41.21  77.00-180.00  152
 64  \w    -24.00  10.00   0.50    2.00    --   41.21 -50.00   0.00   68
 65  \w     -9.00  18.00   0.50    2.00    --   41.21 -12.00  90.00   54
 66  \w     18.00  44.00   0.50    2.00    --   41.21  64.00  90.00   52
 67  \w    -97.00 -72.00   0.50    2.00    --  -41.21 -77.00   0.00   50
 68  \w   -103.00 -65.00   0.50    2.00    --  -41.21 -25.00   0.00   76
 69  \w   -120.00 -94.00   0.50   15.00    --  -82.50-129.00 148.00   52
 70  \w   -156.00 -99.00   0.50   15.00    --  -82.50 -96.00 -90.00  114
 71  \w   -149.00 -86.00   0.50   15.00    --  -82.50 -87.00-150.00  126
;
_diffrn_measurement_device 'four-circle diffractometer'
_diffrn_measurement_device_type 'XtaLAB Synergy, Dualflex, HyPix3000'
_diffrn_measurement_method '\w scans'
_diffrn_orient_matrix_type 'CrysAlisPro convention (1999,Acta A55,543-557)'
_diffrn_orient_matrix_UB_11 -0.0262746000
_diffrn_orient_matrix_UB_12 -0.0091288000
_diffrn_orient_matrix_UB_13 0.0119269000
_diffrn_orient_matrix_UB_21 -0.0027766000
_diffrn_orient_matrix_UB_22 0.1618464000
_diffrn_orient_matrix_UB_23 -0.1189141000
_diffrn_orient_matrix_UB_31 -0.0013167000
_diffrn_orient_matrix_UB_32 -0.1585090000
_diffrn_orient_matrix_UB_33 -0.1221390000
_diffrn_radiation_monochromator mirror
_diffrn_radiation_probe x-ray
_diffrn_radiation_type 'Cu K\a'
_diffrn_radiation_wavelength 1.54184
_diffrn_reflns_av_R_equivalents 0.0421
_diffrn_reflns_av_unetI/netI 0.0336
_diffrn_reflns_Laue_measured_fraction_full 0.982
_diffrn_reflns_Laue_measured_fraction_max 0.982
_diffrn_reflns_limit_h_max 68
_diffrn_reflns_limit_h_min -66
_diffrn_reflns_limit_k_max 7
_diffrn_reflns_limit_k_min -8
_diffrn_reflns_limit_l_max 10
_diffrn_reflns_limit_l_min -10
_diffrn_reflns_number 18281
_diffrn_reflns_point_group_measured_fraction_full 0.858
_diffrn_reflns_point_group_measured_fraction_max 0.858
_diffrn_reflns_theta_full 66.601
_diffrn_reflns_theta_max 66.601
_diffrn_reflns_theta_min 3.034
_diffrn_source 'micro-focus sealed X-ray tube'
_diffrn_source_type 'PhotonJet (Cu) X-ray Source'
_exptl_absorpt_coefficient_mu 0.899
_exptl_absorpt_correction_T_max 1.00000
_exptl_absorpt_correction_T_min 0.61045
_exptl_absorpt_correction_type multi-scan
_exptl_absorpt_process_details
;
CrysAlisPro 1.171.40.53 (Rigaku Oxford Diffraction, 2019)
Empirical absorption correction using spherical harmonics,
 implemented in SCALE3 ABSPACK scaling algorithm.
;
_exptl_crystal_colour 'clear light yellow'
_exptl_crystal_density_diffrn 1.348
_exptl_crystal_description block
_exptl_crystal_F_000 1520
_exptl_crystal_size_max 0.2478
_exptl_crystal_size_mid 0.2015
_exptl_crystal_size_min 0.1658
_refine_diff_density_max 0.443
_refine_diff_density_min -0.324
_refine_diff_density_rms 0.074
_refine_ls_abs_structure_details
;
 Flack x determined using 1168 quotients [(I+)-(I-)]/[(I+)+(I-)]
 (Parsons, Flack and Wagner, Acta Cryst. B69 (2013) 249-259).
;
_refine_ls_abs_structure_Flack 0.0(2)
_refine_ls_extinction_method none
_refine_ls_goodness_of_fit_ref 1.260
_refine_ls_hydrogen_treatment constr
_refine_ls_matrix_type full
_refine_ls_number_parameters 433
_refine_ls_number_reflns 5410
_refine_ls_number_restraints 3
_refine_ls_restrained_S_all 1.266
_refine_ls_R_factor_all 0.1089
_refine_ls_R_factor_gt 0.0981
_refine_ls_shift/su_max 0.000
_refine_ls_shift/su_mean 0.000
_refine_ls_structure_factor_coef Fsqd
_refine_ls_weighting_details 'w=1/[\s^2^(Fo^2^)+(0.2000P)^2^] where P=(Fo^2^+2Fc^2^)/3'
_refine_ls_weighting_scheme calc
_refine_ls_wR_factor_gt 0.2909
_refine_ls_wR_factor_ref 0.3087
_reflns_Friedel_coverage 0.599
_reflns_Friedel_fraction_full 0.708
_reflns_Friedel_fraction_max 0.708
_reflns_number_gt 4253
_reflns_number_total 5410
_reflns_threshold_expression 'I > 2\s(I)'
_cod_data_source_file d2cp05462k2.cif
_cod_data_source_block sn-couleu_1
_cod_depositor_comments 'Adding full bibliography for 7246211--7246213.cif.'
_cod_original_sg_symbol_H-M 'C 2'
_cod_database_code 7246213
_shelx_shelxl_version_number 2014/7
_chemical_oxdiff_formula 'C H N O'
_shelx_space_group_comment
;
The symmetry employed for this shelxl refinement is uniquely defined
by the following loop, which should always be used as a source of
symmetry information in preference to the above space-group names.
They are only intended as comments.
;
_reflns_odcompleteness_completeness 98.62
_reflns_odcompleteness_iscentric 1
_reflns_odcompleteness_theta 66.97
_olex2_refinement_description
;
1. Fixed Uiso
 At 1.2 times of:
  All C(H) groups, All C(H,H) groups, All N(H) groups
 At 1.5 times of:
  All C(H,H,H) groups
2. Restrained distances
 C13-C15
 1.51 with sigma of 0.02
 C15-C13
 1.49 with sigma of 0.02
3. Uiso/Uaniso restraints and constraints
Uanis(C15) = Uanis(C12) = Uanis(C14) = Uanis(C31) = Uanis(C32) = Uanis(C29) =
Uanis(C30) = Uanis(C13)
4.a Ternary CH refined with riding coordinates:
 C28(H28), C30(H30), C11(H11), C13(H13)
4.b Secondary CH2 refined with riding coordinates:
 C29(H29A,H29B), C12(H12A,H12B)
4.c Aromatic/amide H refined with riding coordinates:
 N4(H4), C5(H5), C24(H24), N2(H2), C7(H7), C22(H22), C2(H2A), C3(H3), C19(H19),
  C20(H20)
4.d Idealised Me refined as rotating group:
 C34(H34A,H34B,H34C), C17(H17A,H17B,H17C), C31(H31A,H31B,H31C), C15(H15A,H15B,
 H15C), C32(H32A,H32B,H32C), C14(H14A,H14B,H14C)
;
_olex2_submission_special_instructions 'No special instructions were received'
_oxdiff_exptl_absorpt_empirical_details
;
Empirical correction (ABSPACK) includes:
- Absorption correction using spherical harmonics
- Frame scaling
;
_oxdiff_exptl_absorpt_empirical_full_max 4.812
_oxdiff_exptl_absorpt_empirical_full_min 0.522

loop_
_space_group_symop_operation_xyz
'x, y, z'
'-x, y, -z'
'x+1/2, y+1/2, z'
'-x+1/2, y+1/2, -z'

loop_
_atom_site_label
_atom_site_type_symbol
_atom_site_fract_x
_atom_site_fract_y
_atom_site_fract_z
_atom_site_U_iso_or_equiv
_atom_site_adp_type
_atom_site_occupancy
_atom_site_site_symmetry_order
_atom_site_calc_flag
_atom_site_refinement_flags_posn
_atom_site_refinement_flags_adp
_atom_site_refinement_flags_occupancy
_atom_site_disorder_assembly
_atom_site_disorder_group
O5 O 0.40494(9) 0.6848(8) 0.7304(6) 0.0933(13) Uani 1 1 d . . . . .
O12 O 0.35142(7) 0.3215(7) 0.7001(5) 0.0816(11) Uani 1 1 d . . . . .
O10 O 0.32218(10) 0.7935(9) 0.3473(5) 0.1005(15) Uani 1 1 d . . . . .
O3 O 0.43234(9) 0.2220(10) 1.0960(5) 0.1038(17) Uani 1 1 d . . . . .
N4 N 0.31497(9) 0.2838(9) 0.6140(6) 0.0828(14) Uani 1 1 d . . . . .
H4 H 0.3043 0.3296 0.5547 0.099 Uiso 1 1 calc R U . . .
O2 O 0.34349(12) -0.2352(10) 0.8950(7) 0.1177(18) Uani 1 1 d . . . . .
C27 C 0.33516(10) 0.3754(10) 0.6234(7) 0.0756(14) Uani 1 1 d . . . . .
N1 N 0.35764(14) -0.2722(11) 0.9955(8) 0.107(2) Uani 1 1 d . . . . .
C5 C 0.37783(11) 0.0290(10) 0.9399(6) 0.0770(15) Uani 1 1 d . . . . .
H5 H 0.3661 0.0583 0.8705 0.092 Uiso 1 1 calc R U . . .
O13 O 0.27907(11) 0.0804(13) 0.5181(8) 0.127(2) Uani 1 1 d . . . . .
O14 O 0.28456(10) -0.1580(10) 0.6817(8) 0.122(2) Uani 1 1 d . . . . .
O11 O 0.30178(11) 0.5367(12) 0.3935(7) 0.1182(19) Uani 1 1 d . . . . .
C25 C 0.33716(11) 0.5612(10) 0.5297(6) 0.0750(14) Uani 1 1 d . . . . .
C10 C 0.42071(10) 0.6291(11) 0.8133(6) 0.0792(16) Uani 1 1 d . . . . .
O9 O 0.41092(14) 1.2576(10) 0.5449(9) 0.125(2) Uani 1 1 d . . . . .
C6 C 0.39686(10) 0.1567(10) 0.9623(6) 0.0736(14) Uani 1 1 d . . . . .
O4 O 0.45386(11) 0.4831(14) 1.0521(6) 0.126(2) Uani 1 1 d . . . . .
N3 N 0.39705(16) 1.2842(10) 0.4394(9) 0.110(2) Uani 1 1 d . . . . .
C24 C 0.35621(11) 0.6744(9) 0.5517(6) 0.0747(14) Uani 1 1 d . . . . .
H24 H 0.3677 0.6345 0.6196 0.090 Uiso 1 1 calc R U . . .
O7 O 0.45450(12) 0.6243(13) 0.5532(6) 0.125(2) Uani 1 1 d . . . . .
N2 N 0.44067(10) 0.7259(13) 0.8199(7) 0.0994(19) Uani 1 1 d . . . . .
H2 H 0.4508 0.6928 0.8870 0.119 Uiso 1 1 calc R U . . .
C7 C 0.39990(10) 0.3374(10) 0.8843(6) 0.0741(14) Uani 1 1 d . . . . .
H7 H 0.3885 0.3774 0.8156 0.089 Uiso 1 1 calc R U . . .
C9 C 0.43611(13) 0.3918(16) 1.0194(8) 0.099(2) Uani 1 1 d . . . . .
C33 C 0.28979(12) 0.0136(13) 0.6221(10) 0.0956(19) Uani 1 1 d . . . . .
C23 C 0.35884(11) 0.8550(9) 0.4711(6) 0.0772(15) Uani 1 1 d . . . . .
C1 C 0.41344(13) 0.1003(13) 1.0698(7) 0.090(2) Uani 1 1 d . . . . .
C26 C 0.31888(13) 0.6184(13) 0.4234(7) 0.0900(19) Uani 1 1 d . . . . .
C22 C 0.37733(13) 0.9761(10) 0.4938(7) 0.0842(17) Uani 1 1 d . . . . .
H22 H 0.3892 0.9432 0.5614 0.101 Uiso 1 1 calc R U . . .
C4 C 0.37723(13) -0.1371(11) 1.0229(7) 0.0889(19) Uani 1 1 d . . . . .
O1 O 0.35621(16) -0.4185(12) 1.0708(10) 0.156(3) Uani 1 1 d . . . . .
C18 C 0.34094(14) 0.9045(13) 0.3688(7) 0.091(2) Uani 1 1 d . . . . .
C8 C 0.41821(10) 0.4496(11) 0.9061(6) 0.0771(15) Uani 1 1 d . . . . .
O8 O 0.39894(16) 1.4242(11) 0.3516(10) 0.153(3) Uani 1 1 d . . . . .
C21 C 0.37794(14) 1.1510(10) 0.4124(7) 0.0894(19) Uani 1 1 d . . . . .
C28 C 0.31029(10) 0.1082(11) 0.7009(7) 0.0812(15) Uani 1 1 d . . . . .
H28 H 0.3234 0.0187 0.6956 0.097 Uiso 1 1 calc R U . . .
C2 C 0.41241(17) -0.0659(14) 1.1526(8) 0.101(2) Uani 1 1 d . . . . .
H2A H 0.4237 -0.0956 1.2246 0.121 Uiso 1 1 calc R U . . .
C16 C 0.44799(12) 0.8149(16) 0.5627(9) 0.097(2) Uani 1 1 d . . . . .
O6 O 0.44422(17) 0.9051(18) 0.4580(8) 0.161(3) Uani 1 1 d . . . . .
C3 C 0.39432(16) -0.1865(12) 1.1262(7) 0.097(2) Uani 1 1 d . . . . .
H3 H 0.3934 -0.3042 1.1783 0.117 Uiso 1 1 calc R U . . .
C19 C 0.34198(17) 1.0764(14) 0.2871(8) 0.103(2) Uani 1 1 d . . . . .
H19 H 0.3302 1.1085 0.2188 0.124 Uiso 1 1 calc R U . . .
C30 C 0.2884(2) 0.301(3) 0.8989(15) 0.1497(18) Uani 1 1 d . . . . .
H30 H 0.2903 0.4075 0.8275 0.180 Uiso 1 1 calc R U . . .
C29 C 0.3066(2) 0.156(3) 0.8645(14) 0.1497(18) Uani 1 1 d . . . . .
H29A H 0.3031 0.0334 0.9143 0.180 Uiso 1 1 calc R U . . .
H29B H 0.3210 0.2035 0.9079 0.180 Uiso 1 1 calc R U . . .
C20 C 0.3609(2) 1.2013(13) 0.3083(9) 0.114(3) Uani 1 1 d . . . . .
H20 H 0.3619 1.3165 0.2534 0.137 Uiso 1 1 calc R U . . .
C11 C 0.44587(17) 0.8815(17) 0.7207(10) 0.116(3) Uani 1 1 d . . . . .
H11 H 0.4315 0.9571 0.7157 0.139 Uiso 1 1 calc R U . . .
C34 C 0.26369(19) -0.2553(18) 0.6226(16) 0.143(4) Uani 1 1 d . . . . .
H34A H 0.2627 -0.2415 0.5166 0.215 Uiso 1 1 calc R U . . .
H34B H 0.2505 -0.1957 0.6644 0.215 Uiso 1 1 calc R U . . .
H34C H 0.2642 -0.3925 0.6481 0.215 Uiso 1 1 calc R U . . .
C13 C 0.4868(2) 1.012(2) 0.7232(14) 0.1497(18) Uani 1 1 d D . . . .
H13 H 0.4864 0.9768 0.6178 0.180 Uiso 1 1 calc R U . . .
C17 C 0.4564(3) 0.530(3) 0.4139(13) 0.165(5) Uani 1 1 d . . . . .
H17A H 0.4527 0.6223 0.3359 0.247 Uiso 1 1 calc R U . . .
H17B H 0.4460 0.4208 0.4072 0.247 Uiso 1 1 calc R U . . .
H17C H 0.4719 0.4843 0.4044 0.247 Uiso 1 1 calc R U . . .
C31 C 0.2923(2) 0.396(3) 1.0489(13) 0.1497(18) Uani 1 1 d . . . . .
H31A H 0.2891 0.3026 1.1253 0.225 Uiso 1 1 calc R U . . .
H31B H 0.2824 0.5075 1.0566 0.225 Uiso 1 1 calc R U . . .
H31C H 0.3080 0.4381 1.0602 0.225 Uiso 1 1 calc R U . . .
C15 C 0.4911(2) 0.812(2) 0.8154(14) 0.1497(18) Uani 1 1 d D . . . .
H15A H 0.4814 0.7098 0.7743 0.225 Uiso 1 1 calc R U . . .
H15B H 0.4876 0.8330 0.9172 0.225 Uiso 1 1 calc R U . . .
H15C H 0.5069 0.7733 0.8098 0.225 Uiso 1 1 calc R U . . .
C12 C 0.4642(2) 1.043(3) 0.7618(15) 0.1497(18) Uani 1 1 d . . . . .
H12A H 0.4590 1.1653 0.7162 0.180 Uiso 1 1 calc R U . . .
H12B H 0.4642 1.0621 0.8684 0.180 Uiso 1 1 calc R U . . .
C32 C 0.2639(2) 0.227(3) 0.8691(14) 0.1497(18) Uani 1 1 d . . . . .
H32A H 0.2596 0.2472 0.7664 0.225 Uiso 1 1 calc R U . . .
H32B H 0.2537 0.2993 0.9298 0.225 Uiso 1 1 calc R U . . .
H32C H 0.2631 0.0897 0.8923 0.225 Uiso 1 1 calc R U . . .
C14 C 0.5084(2) 1.097(3) 0.7565(15) 0.1497(18) Uani 1 1 d . . . . .
H14A H 0.5077 1.1719 0.8466 0.225 Uiso 1 1 calc R U . . .
H14B H 0.5124 1.1826 0.6768 0.225 Uiso 1 1 calc R U . . .
H14C H 0.5197 0.9953 0.7687 0.225 Uiso 1 1 calc R U . . .

loop_
_atom_site_aniso_label
_atom_site_aniso_U_11
_atom_site_aniso_U_22
_atom_site_aniso_U_33
_atom_site_aniso_U_23
_atom_site_aniso_U_13
_atom_site_aniso_U_12
O5 0.088(3) 0.083(3) 0.109(3) 0.018(2) 0.002(2) -0.001(2)
O12 0.070(2) 0.077(2) 0.097(2) 0.018(2) -0.0114(18) 0.0069(19)
O10 0.101(3) 0.112(4) 0.088(3) 0.025(3) -0.008(2) 0.026(3)
O3 0.100(3) 0.134(5) 0.076(3) 0.009(3) -0.015(2) 0.027(3)
N4 0.072(3) 0.090(3) 0.086(3) 0.005(3) -0.008(2) 0.001(3)
O2 0.133(4) 0.097(4) 0.122(4) 0.022(3) -0.004(3) -0.003(4)
C27 0.064(3) 0.078(3) 0.085(3) 0.002(3) 0.001(2) 0.015(3)
N1 0.124(5) 0.090(4) 0.109(4) 0.022(4) 0.016(4) 0.029(4)
C5 0.086(4) 0.072(3) 0.073(3) 0.013(3) 0.004(3) 0.020(3)
O13 0.104(4) 0.136(5) 0.137(4) 0.016(4) -0.036(3) -0.011(4)
O14 0.095(3) 0.104(4) 0.165(5) 0.017(4) -0.036(3) -0.017(3)
O11 0.109(4) 0.136(5) 0.106(3) 0.026(3) -0.036(3) 0.001(4)
C25 0.080(3) 0.079(4) 0.066(3) 0.000(3) -0.001(2) 0.014(3)
C10 0.069(3) 0.101(5) 0.067(3) -0.010(3) 0.007(2) -0.004(3)
O9 0.159(6) 0.086(4) 0.132(5) 0.023(3) 0.012(4) -0.017(4)
C6 0.077(3) 0.081(4) 0.063(3) 0.011(3) 0.003(2) 0.026(3)
O4 0.097(4) 0.173(7) 0.105(3) -0.007(4) -0.030(3) -0.009(4)
N3 0.153(6) 0.073(3) 0.107(4) 0.030(3) 0.042(4) 0.015(4)
C24 0.095(4) 0.061(3) 0.068(3) 0.008(2) 0.003(3) 0.022(3)
O7 0.131(5) 0.155(7) 0.089(3) -0.024(4) 0.018(3) -0.002(4)
N2 0.082(3) 0.131(6) 0.086(3) -0.012(3) 0.009(2) -0.016(3)
C7 0.073(3) 0.085(4) 0.064(3) 0.003(3) 0.003(2) 0.014(3)
C9 0.085(4) 0.137(7) 0.074(3) -0.021(4) -0.009(3) 0.026(4)
C33 0.072(4) 0.096(5) 0.117(5) 0.007(4) -0.014(3) -0.004(3)
C23 0.094(4) 0.076(4) 0.063(3) 0.006(3) 0.010(3) 0.020(3)
C1 0.095(4) 0.110(5) 0.065(3) 0.004(3) -0.001(3) 0.035(4)
C26 0.089(4) 0.105(5) 0.075(3) 0.014(4) -0.011(3) 0.017(4)
C22 0.104(5) 0.067(3) 0.082(3) 0.012(3) 0.019(3) 0.017(3)
C4 0.106(5) 0.082(4) 0.080(3) 0.011(3) 0.021(3) 0.030(4)
O1 0.194(7) 0.103(5) 0.170(6) 0.081(5) 0.002(5) -0.002(5)
C18 0.098(5) 0.104(5) 0.072(3) 0.021(3) 0.012(3) 0.037(4)
C8 0.065(3) 0.098(4) 0.069(3) 0.004(3) 0.003(2) 0.011(3)
O8 0.207(8) 0.098(4) 0.156(6) 0.065(5) 0.028(5) -0.002(5)
C21 0.122(5) 0.071(4) 0.077(3) 0.014(3) 0.027(3) 0.021(4)
C28 0.071(3) 0.089(4) 0.084(3) 0.000(3) 0.001(2) 0.003(3)
C2 0.127(6) 0.099(5) 0.076(4) 0.017(4) -0.005(4) 0.041(5)
C16 0.075(3) 0.134(7) 0.084(4) -0.010(4) 0.010(3) -0.010(4)
O6 0.190(8) 0.194(9) 0.097(4) -0.005(5) -0.022(4) -0.009(7)
C3 0.133(6) 0.087(4) 0.072(3) 0.019(3) 0.016(4) 0.039(5)
C19 0.127(6) 0.100(5) 0.084(4) 0.021(4) 0.007(4) 0.045(5)
C30 0.130(3) 0.177(5) 0.143(3) -0.035(3) 0.013(2) -0.009(3)
C29 0.130(3) 0.177(5) 0.143(3) -0.035(3) 0.013(2) -0.009(3)
C20 0.169(9) 0.085(5) 0.092(4) 0.035(4) 0.039(5) 0.053(6)
C11 0.116(6) 0.133(7) 0.100(5) -0.018(5) 0.019(4) -0.049(6)
C34 0.116(7) 0.116(7) 0.195(11) -0.004(7) -0.031(7) -0.043(6)
C13 0.130(3) 0.177(5) 0.143(3) -0.035(3) 0.013(2) -0.009(3)
C17 0.192(12) 0.188(14) 0.117(7) -0.039(9) 0.045(7) -0.002(11)
C31 0.130(3) 0.177(5) 0.143(3) -0.035(3) 0.013(2) -0.009(3)
C15 0.130(3) 0.177(5) 0.143(3) -0.035(3) 0.013(2) -0.009(3)
C12 0.130(3) 0.177(5) 0.143(3) -0.035(3) 0.013(2) -0.009(3)
C32 0.130(3) 0.177(5) 0.143(3) -0.035(3) 0.013(2) -0.009(3)
C14 0.130(3) 0.177(5) 0.143(3) -0.035(3) 0.013(2) -0.009(3)

loop_
_atom_type_symbol
_atom_type_description
_atom_type_scat_dispersion_real
_atom_type_scat_dispersion_imag
_atom_type_scat_source
C C 0.0181 0.0091 'International Tables Vol C Tables 4.2.6.8 and 6.1.1.4'
H H 0.0000 0.0000 'International Tables Vol C Tables 4.2.6.8 and 6.1.1.4'
N N 0.0311 0.0180 'International Tables Vol C Tables 4.2.6.8 and 6.1.1.4'
O O 0.0492 0.0322 'International Tables Vol C Tables 4.2.6.8 and 6.1.1.4'

loop_
_geom_angle_atom_site_label_1
_geom_angle_atom_site_label_2
_geom_angle_atom_site_label_3
_geom_angle
_geom_angle_site_symmetry_1
_geom_angle_site_symmetry_3
_geom_angle_publ_flag
C18 O10 C26 122.7(5) . . ?
C9 O3 C1 123.9(5) . . ?
C27 N4 H4 119.0 . . ?
C27 N4 C28 122.1(5) . . ?
C28 N4 H4 119.0 . . ?
O12 C27 N4 124.5(6) . . ?
O12 C27 C25 119.5(6) . . ?
N4 C27 C25 115.9(5) . . ?
O2 N1 C4 119.3(7) . . ?
O1 N1 O2 121.6(9) . . ?
O1 N1 C4 119.1(8) . . ?
C6 C5 H5 121.0 . . ?
C4 C5 H5 121.0 . . ?
C4 C5 C6 117.9(6) . . ?
C33 O14 C34 116.8(7) . . ?
C24 C25 C27 117.8(5) . . ?
C24 C25 C26 121.1(6) . . ?
C26 C25 C27 121.0(6) . . ?
O5 C10 N2 120.5(7) . . ?
O5 C10 C8 120.6(6) . . ?
N2 C10 C8 118.8(6) . . ?
C5 C6 C7 124.6(5) . . ?
C1 C6 C5 116.6(6) . . ?
C1 C6 C7 118.8(7) . . ?
O9 N3 O8 121.9(9) . . ?
O9 N3 C21 120.9(6) . . ?
O8 N3 C21 117.2(9) . . ?
C25 C24 H24 119.6 . . ?
C25 C24 C23 120.8(5) . . ?
C23 C24 H24 119.6 . . ?
C16 O7 C17 121.2(10) . . ?
C10 N2 H2 118.5 . . ?
C10 N2 C11 122.9(7) . . ?
C11 N2 H2 118.5 . . ?
C6 C7 H7 118.7 . . ?
C8 C7 C6 122.6(5) . . ?
C8 C7 H7 118.7 . . ?
O3 C9 C8 116.7(7) . . ?
O4 C9 O3 117.0(7) . . ?
O4 C9 C8 126.3(9) . . ?
O13 C33 O14 122.0(8) . . ?
O13 C33 C28 126.0(8) . . ?
O14 C33 C28 112.0(7) . . ?
C22 C23 C24 122.5(6) . . ?
C22 C23 C18 121.0(6) . . ?
C18 C23 C24 116.4(7) . . ?
O3 C1 C6 118.5(7) . . ?
C2 C1 O3 117.0(6) . . ?
C2 C1 C6 124.5(9) . . ?
O10 C26 C25 116.2(7) . . ?
O11 C26 O10 115.3(6) . . ?
O11 C26 C25 128.5(8) . . ?
C23 C22 H22 121.0 . . ?
C23 C22 C21 118.0(7) . . ?
C21 C22 H22 121.0 . . ?
C5 C4 N1 117.4(6) . . ?
C5 C4 C3 122.8(8) . . ?
C3 C4 N1 119.7(7) . . ?
O10 C18 C23 122.8(7) . . ?
O10 C18 C19 116.9(7) . . ?
C19 C18 C23 120.3(9) . . ?
C7 C8 C10 119.1(5) . . ?
C7 C8 C9 119.5(7) . . ?
C9 C8 C10 121.5(7) . . ?
C22 C21 N3 118.6(7) . . ?
C20 C21 N3 119.2(7) . . ?
C20 C21 C22 122.3(8) . . ?
N4 C28 C33 104.8(5) . . ?
N4 C28 H28 108.5 . . ?
N4 C28 C29 112.4(9) . . ?
C33 C28 H28 108.5 . . ?
C33 C28 C29 113.8(7) . . ?
C29 C28 H28 108.5 . . ?
C1 C2 H2A 121.3 . . ?
C3 C2 C1 117.4(7) . . ?
C3 C2 H2A 121.3 . . ?
O7 C16 C11 112.4(9) . . ?
O6 C16 O7 120.5(9) . . ?
O6 C16 C11 127.1(11) . . ?
C4 C3 H3 119.7 . . ?
C2 C3 C4 120.7(7) . . ?
C2 C3 H3 119.7 . . ?
C18 C19 H19 120.3 . . ?
C18 C19 C20 119.4(7) . . ?
C20 C19 H19 120.3 . . ?
C29 C30 H30 104.7 . . ?
C29 C30 C31 112.8(12) . . ?
C29 C30 C32 114.6(13) . . ?
C31 C30 H30 104.7 . . ?
C31 C30 C32 113.9(10) . . ?
C32 C30 H30 104.7 . . ?
C28 C29 H29A 107.8 . . ?
C28 C29 H29B 107.8 . . ?
C30 C29 C28 117.9(12) . . ?
C30 C29 H29A 107.8 . . ?
C30 C29 H29B 107.8 . . ?
H29A C29 H29B 107.2 . . ?
C21 C20 C19 119.0(7) . . ?
C21 C20 H20 120.5 . . ?
C19 C20 H20 120.5 . . ?
N2 C11 C16 113.5(9) . . ?
N2 C11 H11 102.5 . . ?
N2 C11 C12 122.1(9) . . ?
C16 C11 H11 102.5 . . ?
C16 C11 C12 110.7(7) . . ?
C12 C11 H11 102.5 . . ?
O14 C34 H34A 109.5 . . ?
O14 C34 H34B 109.5 . . ?
O14 C34 H34C 109.5 . . ?
H34A C34 H34B 109.5 . . ?
H34A C34 H34C 109.5 . . ?
H34B C34 H34C 109.5 . . ?
C15 C13 H13 107.1 . . ?
C12 C13 H13 107.1 . . ?
C12 C13 C15 97.4(12) . . ?
C12 C13 C14 137.0(13) . . ?
C14 C13 H13 107.1 . . ?
C14 C13 C15 96.8(12) . . ?
O7 C17 H17A 109.5 . . ?
O7 C17 H17B 109.5 . . ?
O7 C17 H17C 109.5 . . ?
H17A C17 H17B 109.5 . . ?
H17A C17 H17C 109.5 . . ?
H17B C17 H17C 109.5 . . ?
C30 C31 H31A 109.5 . . ?
C30 C31 H31B 109.5 . . ?
C30 C31 H31C 109.5 . . ?
H31A C31 H31B 109.5 . . ?
H31A C31 H31C 109.5 . . ?
H31B C31 H31C 109.5 . . ?
C13 C15 H15A 109.5 . . ?
C13 C15 H15B 109.5 . . ?
C13 C15 H15C 109.5 . . ?
H15A C15 H15B 109.5 . . ?
H15A C15 H15C 109.5 . . ?
H15B C15 H15C 109.5 . . ?
C11 C12 H12A 107.7 . . ?
C11 C12 H12B 107.7 . . ?
C13 C12 C11 118.6(13) . . ?
C13 C12 H12A 107.7 . . ?
C13 C12 H12B 107.7 . . ?
H12A C12 H12B 107.1 . . ?
C30 C32 H32A 109.5 . . ?
C30 C32 H32B 109.5 . . ?
C30 C32 H32C 109.5 . . ?
H32A C32 H32B 109.5 . . ?
H32A C32 H32C 109.5 . . ?
H32B C32 H32C 109.5 . . ?
C13 C14 H14A 109.5 . . ?
C13 C14 H14B 109.5 . . ?
C13 C14 H14C 109.5 . . ?
H14A C14 H14B 109.5 . . ?
H14A C14 H14C 109.5 . . ?
H14B C14 H14C 109.5 . . ?

loop_
_geom_bond_atom_site_label_1
_geom_bond_atom_site_label_2
_geom_bond_distance
_geom_bond_site_symmetry_2
_geom_bond_publ_flag
O5 C10 1.222(8) . ?
O12 C27 1.208(7) . ?
O10 C26 1.390(10) . ?
O10 C18 1.337(10) . ?
O3 C9 1.367(12) . ?
O3 C1 1.391(11) . ?
N4 H4 0.8600 . ?
N4 C27 1.332(9) . ?
N4 C28 1.460(9) . ?
O2 N1 1.227(9) . ?
C27 C25 1.526(9) . ?
N1 C4 1.478(12) . ?
N1 O1 1.209(10) . ?
C5 H5 0.9300 . ?
C5 C6 1.416(10) . ?
C5 C4 1.356(10) . ?
O13 C33 1.196(10) . ?
O14 C33 1.324(11) . ?
O14 C34 1.467(10) . ?
O11 C26 1.164(10) . ?
C25 C24 1.359(9) . ?
C25 C26 1.458(8) . ?
C10 N2 1.336(9) . ?
C10 C8 1.489(10) . ?
O9 N3 1.238(11) . ?
C6 C7 1.429(9) . ?
C6 C1 1.396(8) . ?
O4 C9 1.233(11) . ?
N3 O8 1.245(9) . ?
N3 C21 1.449(12) . ?
C24 H24 0.9300 . ?
C24 C23 1.437(8) . ?
O7 C16 1.353(13) . ?
O7 C17 1.418(13) . ?
N2 H2 0.8600 . ?
N2 C11 1.426(13) . ?
C7 H7 0.9300 . ?
C7 C8 1.320(9) . ?
C9 C8 1.484(9) . ?
C33 C28 1.510(10) . ?
C23 C22 1.365(10) . ?
C23 C18 1.407(9) . ?
C1 C2 1.356(12) . ?
C22 H22 0.9300 . ?
C22 C21 1.398(9) . ?
C4 C3 1.379(11) . ?
C18 C19 1.383(12) . ?
C21 C20 1.384(13) . ?
C28 H28 0.9800 . ?
C28 C29 1.534(13) . ?
C2 H2A 0.9300 . ?
C2 C3 1.349(13) . ?
C16 O6 1.140(12) . ?
C16 C11 1.505(12) . ?
C3 H3 0.9300 . ?
C19 H19 0.9300 . ?
C19 C20 1.397(15) . ?
C30 H30 0.9800 . ?
C30 C29 1.49(2) . ?
C30 C31 1.509(18) . ?
C30 C32 1.526(17) . ?
C29 H29A 0.9700 . ?
C29 H29B 0.9700 . ?
C20 H20 0.9300 . ?
C11 H11 0.9800 . ?
C11 C12 1.565(17) . ?
C34 H34A 0.9600 . ?
C34 H34B 0.9600 . ?
C34 H34C 0.9600 . ?
C13 H13 0.9800 . ?
C13 C15 1.608(15) . ?
C13 C12 1.393(18) . ?
C13 C14 1.407(17) . ?
C17 H17A 0.9600 . ?
C17 H17B 0.9600 . ?
C17 H17C 0.9600 . ?
C31 H31A 0.9600 . ?
C31 H31B 0.9600 . ?
C31 H31C 0.9600 . ?
C15 H15A 0.9600 . ?
C15 H15B 0.9600 . ?
C15 H15C 0.9600 . ?
C12 H12A 0.9700 . ?
C12 H12B 0.9700 . ?
C32 H32A 0.9600 . ?
C32 H32B 0.9600 . ?
C32 H32C 0.9600 . ?
C14 H14A 0.9600 . ?
C14 H14B 0.9600 . ?
C14 H14C 0.9600 . ?

loop_
_geom_torsion_atom_site_label_1
_geom_torsion_atom_site_label_2
_geom_torsion_atom_site_label_3
_geom_torsion_atom_site_label_4
_geom_torsion
_geom_torsion_site_symmetry_1
_geom_torsion_site_symmetry_2
_geom_torsion_site_symmetry_3
_geom_torsion_site_symmetry_4
_geom_torsion_publ_flag
O5 C10 N2 C11 -7.8(11) . . . . ?
O5 C10 C8 C7 8.4(9) . . . . ?
O5 C10 C8 C9 -173.2(6) . . . . ?
O12 C27 C25 C24 -8.9(8) . . . . ?
O12 C27 C25 C26 173.0(6) . . . . ?
O10 C18 C19 C20 178.0(6) . . . . ?
O3 C9 C8 C10 -178.6(5) . . . . ?
O3 C9 C8 C7 -0.2(9) . . . . ?
O3 C1 C2 C3 -179.0(6) . . . . ?
N4 C27 C25 C24 170.9(6) . . . . ?
N4 C27 C25 C26 -7.3(8) . . . . ?
N4 C28 C29 C30 55.8(13) . . . . ?
O2 N1 C4 C5 3.7(10) . . . . ?
O2 N1 C4 C3 -174.1(7) . . . . ?
C27 N4 C28 C33 -161.0(6) . . . . ?
C27 N4 C28 C29 74.9(9) . . . . ?
C27 C25 C24 C23 -177.8(5) . . . . ?
C27 C25 C26 O10 178.1(5) . . . . ?
C27 C25 C26 O11 -1.9(12) . . . . ?
N1 C4 C3 C2 179.7(7) . . . . ?
C5 C6 C7 C8 -178.3(6) . . . . ?
C5 C6 C1 O3 -179.6(5) . . . . ?
C5 C6 C1 C2 -0.1(9) . . . . ?
C5 C4 C3 C2 2.0(10) . . . . ?
O13 C33 C28 N4 -5.2(11) . . . . ?
O13 C33 C28 C29 118.1(12) . . . . ?
O14 C33 C28 N4 174.9(7) . . . . ?
O14 C33 C28 C29 -61.9(12) . . . . ?
C25 C24 C23 C22 177.6(5) . . . . ?
C25 C24 C23 C18 -0.8(8) . . . . ?
C10 N2 C11 C16 -66.8(11) . . . . ?
C10 N2 C11 C12 156.4(9) . . . . ?
O9 N3 C21 C22 -9.5(10) . . . . ?
O9 N3 C21 C20 170.1(8) . . . . ?
C6 C5 C4 N1 -178.2(5) . . . . ?
C6 C5 C4 C3 -0.5(9) . . . . ?
C6 C7 C8 C10 176.2(5) . . . . ?
C6 C7 C8 C9 -2.2(9) . . . . ?
C6 C1 C2 C3 1.5(11) . . . . ?
O4 C9 C8 C10 2.4(11) . . . . ?
O4 C9 C8 C7 -179.3(7) . . . . ?
N3 C21 C20 C19 -177.4(7) . . . . ?
C24 C25 C26 O10 0.0(9) . . . . ?
C24 C25 C26 O11 180.0(8) . . . . ?
C24 C23 C22 C21 -178.3(5) . . . . ?
C24 C23 C18 O10 1.0(9) . . . . ?
C24 C23 C18 C19 179.6(6) . . . . ?
O7 C16 C11 N2 -27.0(11) . . . . ?
O7 C16 C11 C12 114.6(11) . . . . ?
N2 C10 C8 C7 -170.1(6) . . . . ?
N2 C10 C8 C9 8.2(9) . . . . ?
N2 C11 C12 C13 91.4(15) . . . . ?
C7 C6 C1 O3 -0.4(8) . . . . ?
C7 C6 C1 C2 179.1(6) . . . . ?
C9 O3 C1 C6 -2.1(9) . . . . ?
C9 O3 C1 C2 178.3(6) . . . . ?
C33 C28 C29 C30 -63.1(15) . . . . ?
C23 C22 C21 N3 177.8(5) . . . . ?
C23 C22 C21 C20 -1.7(9) . . . . ?
C23 C18 C19 C20 -0.7(10) . . . . ?
C1 O3 C9 O4 -178.4(6) . . . . ?
C1 O3 C9 C8 2.4(9) . . . . ?
C1 C6 C7 C8 2.5(8) . . . . ?
C1 C2 C3 C4 -2.4(11) . . . . ?
C26 O10 C18 C23 -0.7(10) . . . . ?
C26 O10 C18 C19 -179.3(6) . . . . ?
C26 C25 C24 C23 0.4(9) . . . . ?
C22 C23 C18 O10 -177.5(6) . . . . ?
C22 C23 C18 C19 1.1(9) . . . . ?
C22 C21 C20 C19 2.2(11) . . . . ?
C4 C5 C6 C7 -179.6(5) . . . . ?
C4 C5 C6 C1 -0.4(8) . . . . ?
O1 N1 C4 C5 -177.7(8) . . . . ?
O1 N1 C4 C3 4.5(11) . . . . ?
C18 O10 C26 O11 -179.8(7) . . . . ?
C18 O10 C26 C25 0.1(9) . . . . ?
C18 C23 C22 C21 0.1(9) . . . . ?
C18 C19 C20 C21 -0.9(11) . . . . ?
C8 C10 N2 C11 170.8(7) . . . . ?
O8 N3 C21 C22 170.0(7) . . . . ?
O8 N3 C21 C20 -10.5(11) . . . . ?
C28 N4 C27 O12 1.8(10) . . . . ?
C28 N4 C27 C25 -177.9(5) . . . . ?
C16 C11 C12 C13 -46.5(18) . . . . ?
O6 C16 C11 N2 150.9(10) . . . . ?
O6 C16 C11 C12 -67.4(14) . . . . ?
C34 O14 C33 O13 -5.2(14) . . . . ?
C34 O14 C33 C28 174.7(9) . . . . ?
C17 O7 C16 O6 -1.1(14) . . . . ?
C17 O7 C16 C11 176.9(9) . . . . ?
C31 C30 C29 C28 -156.9(13) . . . . ?
C15 C13 C12 C11 -59.6(14) . . . . ?
C32 C30 C29 C28 70.6(17) . . . . ?
C14 C13 C12 C11 -167.9(16) . . . . ?
